data_2019606
loop_
_publ_author_name
'Wang, Gui-Xia'
'Shang, Li-Li'
'Li, Zhao-Hao'
'Zhao, Bang-Tun'

_publ_section_title
;
 A new two-dimensional manganese(II) coordination polymer based on
 thiophene-3,4-dicarboxylic acid
;
_journal_coeditor_code FA3345
_journal_issue 7
_journal_name_full 'Acta Crystallographica Section C'
_journal_page_first 715
_journal_page_last 717
_journal_paper_doi 10.1107/S205322961401417X
_journal_volume 70
_journal_year 2014
_chemical_formula_iupac '[Mn (C6 H2 O4 S)]'
_chemical_formula_moiety 'C6 H2 Mn O4 S'
_chemical_formula_sum 'C6 H2 Mn O4 S'
_chemical_formula_weight 225.08
_chemical_name_systematic
;
Poly[(\m~5~-thiophene-3,4-dicarboxylato)manganese(II)]
;
_space_group_IT_number 15
_symmetry_cell_setting monoclinic
_symmetry_space_group_name_Hall '-C 2yc'
_symmetry_space_group_name_H-M 'C 1 2/c 1'
_atom_sites_solution_hydrogens geom
_atom_sites_solution_primary direct
_atom_sites_solution_secondary difmap
_audit_creation_method SHELXL97
_cell_angle_alpha 90.00
_cell_angle_beta 109.044(8)
_cell_angle_gamma 90.00
_cell_formula_units_Z 4
_cell_length_a 4.608(4)
_cell_length_b 26.40(2)
_cell_length_c 6.123(5)
_cell_measurement_reflns_used 1490
_cell_measurement_temperature 296(2)
_cell_measurement_theta_max 28.25
_cell_measurement_theta_min 3.09
_cell_volume 704.1(10)
_computing_cell_refinement 'SMART (Bruker, 2001)'
_computing_data_collection 'SMART (Bruker, 2001)'
_computing_data_reduction 'SAINT (Bruker, 2001)'
_computing_molecular_graphics 'SHELXTL (Sheldrick, 2008)'
_computing_publication_material 'SHELXTL (Sheldrick, 2008)'
_computing_structure_refinement 'SHELXL97 (Sheldrick, 2008)'
_computing_structure_solution 'SHELXS97 (Sheldrick, 2008)'
_diffrn_ambient_temperature 296(2)
_diffrn_measured_fraction_theta_full 0.996
_diffrn_measured_fraction_theta_max 0.996
_diffrn_measurement_device_type 'Bruker SMART CCD area-detector'
_diffrn_measurement_method '\f and \w'
_diffrn_radiation_monochromator graphite
_diffrn_radiation_source 'fine-focus sealed tube'
_diffrn_radiation_type MoK\a
_diffrn_radiation_wavelength 0.71073
_diffrn_reflns_av_R_equivalents 0.0263
_diffrn_reflns_av_sigmaI/netI 0.0215
_diffrn_reflns_limit_h_max 5
_diffrn_reflns_limit_h_min -5
_diffrn_reflns_limit_k_max 28
_diffrn_reflns_limit_k_min -31
_diffrn_reflns_limit_l_max 7
_diffrn_reflns_limit_l_min -5
_diffrn_reflns_number 1773
_diffrn_reflns_theta_full 25.48
_diffrn_reflns_theta_max 25.48
_diffrn_reflns_theta_min 3.09
_diffrn_standards_decay_% 0
_diffrn_standards_interval_count 0
_diffrn_standards_interval_time 0
_diffrn_standards_number 0
_exptl_absorpt_coefficient_mu 2.132
_exptl_absorpt_correction_T_max 0.7993
_exptl_absorpt_correction_T_min 0.4902
_exptl_absorpt_correction_type multi-scan
_exptl_absorpt_process_details '(SADABS; Bruker, 2001)'
_exptl_crystal_colour yellow
_exptl_crystal_density_diffrn 2.124
_exptl_crystal_density_method 'not measured'
_exptl_crystal_description block
_exptl_crystal_F_000 444
_exptl_crystal_size_max 0.39
_exptl_crystal_size_mid 0.20
_exptl_crystal_size_min 0.11
_refine_diff_density_max 0.576
_refine_diff_density_min -0.414
_refine_ls_extinction_method none
_refine_ls_goodness_of_fit_ref 1.011
_refine_ls_hydrogen_treatment constr
_refine_ls_matrix_type full
_refine_ls_number_parameters 56
_refine_ls_number_reflns 665
_refine_ls_number_restraints 0
_refine_ls_restrained_S_all 1.011
_refine_ls_R_factor_all 0.0255
_refine_ls_R_factor_gt 0.0246
_refine_ls_shift/su_max 0.001
_refine_ls_shift/su_mean 0.000
_refine_ls_structure_factor_coef Fsqd
_refine_ls_weighting_details 'calc w = 1/[\s^2^(Fo^2^)+(0.0398P)^2^+1.3961P] where P=(Fo^2^+2Fc^2^)/3'
_refine_ls_weighting_scheme calc
_refine_ls_wR_factor_gt 0.0668
_refine_ls_wR_factor_ref 0.0674
_reflns_number_gt 637
_reflns_number_total 665
_reflns_threshold_expression I>2\s(I)
_cod_data_source_file fa3345sup1.cf
_cod_data_source_block I
_cod_original_cell_volume 704.0(10)
_cod_original_sg_symbol_H-M 'C 2/c'
_cod_database_code 2019606
_cod_database_fobs_code 2019606

loop_
_symmetry_equiv_pos_as_xyz
'x, y, z'
'-x, y, -z+1/2'
'x+1/2, y+1/2, z'
'-x+1/2, y+1/2, -z+1/2'
'-x, -y, -z'
'x, -y, z-1/2'
'-x+1/2, -y+1/2, -z'
'x+1/2, -y+1/2, z-1/2'

loop_
_atom_site_type_symbol
_atom_site_label
_atom_site_fract_x
_atom_site_fract_y
_atom_site_fract_z
_atom_site_U_iso_or_equiv
_atom_site_adp_type
_atom_site_calc_flag
_atom_site_refinement_flags
_atom_site_occupancy
_atom_site_symmetry_multiplicity
Mn Mn1 0.0000 0.277059(16) 0.7500 0.01560(18) Uani d S 1 2
S S1 0.0000 0.03781(3) 0.7500 0.0408(3) Uani d S 1 2
O O1 -0.0271(3) 0.21506(6) 0.5120(3) 0.0181(3) Uani d . 1 1
O O2 0.3444(3) 0.16949(6) 0.4462(3) 0.0221(4) Uani d . 1 1
C C1 0.1363(5) 0.17486(8) 0.5338(3) 0.0164(4) Uani d . 1 1
C C2 0.0688(5) 0.13060(8) 0.6597(4) 0.0185(5) Uani d . 1 1
C C3 0.1172(6) 0.08310(9) 0.5969(4) 0.0282(5) Uani d . 1 1
H H3 0.2045 0.0758 0.4833 0.034 Uiso calc R 1 1

loop_
_atom_site_aniso_label
_atom_site_aniso_U_11
_atom_site_aniso_U_22
_atom_site_aniso_U_33
_atom_site_aniso_U_12
_atom_site_aniso_U_13
_atom_site_aniso_U_23
Mn1 0.0161(3) 0.0195(3) 0.0117(3) 0.000 0.00519(19) 0.000
S1 0.0706(7) 0.0181(5) 0.0496(6) 0.000 0.0412(6) 0.000
O1 0.0189(8) 0.0203(8) 0.0148(7) 0.0021(6) 0.0052(6) -0.0012(6)
O2 0.0211(8) 0.0276(8) 0.0217(8) 0.0036(6) 0.0127(7) 0.0047(7)
C1 0.0167(10) 0.0211(11) 0.0105(10) -0.0006(8) 0.0032(8) -0.0011(8)
C2 0.0180(10) 0.0216(11) 0.0172(11) 0.0010(8) 0.0076(9) 0.0000(9)
C3 0.0399(14) 0.0235(12) 0.0285(13) 0.0008(10) 0.0214(11) -0.0011(10)

loop_
_atom_type_symbol
_atom_type_description
_atom_type_scat_dispersion_real
_atom_type_scat_dispersion_imag
_atom_type_scat_source
C C 0.0033 0.0016 'International Tables Vol C Tables 4.2.6.8 and 6.1.1.4'
H H 0.0000 0.0000 'International Tables Vol C Tables 4.2.6.8 and 6.1.1.4'
O O 0.0106 0.0060 'International Tables Vol C Tables 4.2.6.8 and 6.1.1.4'
Mn Mn 0.3368 0.7283 'International Tables Vol C Tables 4.2.6.8 and 6.1.1.4'
S S 0.1246 0.1234 'International Tables Vol C Tables 4.2.6.8 and 6.1.1.4'

loop_
_geom_angle_atom_site_label_1
_geom_angle_atom_site_label_2
_geom_angle_atom_site_label_3
_geom_angle_site_symmetry_1
_geom_angle_site_symmetry_3
_geom_angle
_geom_angle_publ_flag
O2 Mn1 O2 8_456 7_556 96.74(10) y
O2 Mn1 O1 8_456 2_556 94.43(8) ?
O2 Mn1 O1 7_556 2_556 157.79(6) y
O2 Mn1 O1 8_456 . 157.79(6) ?
O2 Mn1 O1 7_556 . 94.43(8) y
O1 Mn1 O1 2_556 . 81.95(10) y
O2 Mn1 O1 8_456 8_556 87.85(7) y
O2 Mn1 O1 7_556 8_556 85.12(7) y
O1 Mn1 O1 2_556 8_556 76.17(7) y
O1 Mn1 O1 . 8_556 112.23(6) ?
O2 Mn1 O1 8_456 7_456 85.12(7) ?
O2 Mn1 O1 7_556 7_456 87.85(7) ?
O1 Mn1 O1 2_556 7_456 112.23(6) y
O1 Mn1 O1 . 7_456 76.17(7) ?
O1 Mn1 O1 8_556 7_456 169.41(8) y
C3 S1 C3 . 2_556 91.39(17) ?
C1 O1 Mn1 . . 130.66(14) ?
C1 O1 Mn1 . 7_456 123.27(13) ?
Mn1 O1 Mn1 . 7_456 103.83(7) ?
C1 O2 Mn1 . 7_556 127.96(15) ?
O2 C1 O1 . . 123.77(19) ?
O2 C1 C2 . . 116.92(19) ?
O1 C1 C2 . . 119.24(18) ?
C3 C2 C2 . 2_556 111.88(13) ?
C3 C2 C1 . . 119.96(19) ?
C2 C2 C1 2_556 . 128.01(11) ?
C2 C3 S1 . . 112.43(17) ?
C2 C3 H3 . . 123.8 ?
S1 C3 H3 . . 123.8 ?

loop_
_geom_bond_atom_site_label_1
_geom_bond_atom_site_label_2
_geom_bond_site_symmetry_2
_geom_bond_distance
_geom_bond_publ_flag
Mn1 O2 8_456 2.1238(19) y
Mn1 O2 7_556 2.1238(19) ?
Mn1 O1 2_556 2.168(2) ?
Mn1 O1 . 2.168(2) y
Mn1 O1 8_556 2.255(2) y
Mn1 O1 7_456 2.255(2) ?
S1 C3 . 1.712(3) ?
S1 C3 2_556 1.712(2) ?
O1 C1 . 1.283(3) ?
O1 Mn1 7_456 2.255(2) ?
O2 C1 . 1.250(3) ?
O2 Mn1 7_556 2.1238(19) ?
C1 C2 . 1.488(3) ?
C2 C3 . 1.351(3) ?
C2 C2 2_556 1.443(4) ?
C3 H3 . 0.9300 ?

loop_
_geom_torsion_atom_site_label_1
_geom_torsion_atom_site_label_2
_geom_torsion_atom_site_label_3
_geom_torsion_atom_site_label_4
_geom_torsion_site_symmetry_1
_geom_torsion_site_symmetry_4
_geom_torsion
O2 Mn1 O1 C1 8_456 . -129.6(2)
O2 Mn1 O1 C1 7_556 . 110.33(18)
O1 Mn1 O1 C1 2_556 . -47.62(16)
O1 Mn1 O1 C1 8_556 . 23.79(19)
O1 Mn1 O1 C1 7_456 . -163.0(2)
O2 Mn1 O1 Mn1 8_456 7_456 33.41(18)
O2 Mn1 O1 Mn1 7_556 7_456 -86.68(8)
O1 Mn1 O1 Mn1 2_556 7_456 115.36(8)
O1 Mn1 O1 Mn1 8_556 7_456 -173.22(5)
O1 Mn1 O1 Mn1 7_456 7_456 0.0
Mn1 O2 C1 O1 7_556 . 1.9(3)
Mn1 O2 C1 C2 7_556 . 178.75(13)
Mn1 O1 C1 O2 . . -101.7(2)
Mn1 O1 C1 O2 7_456 . 98.2(2)
Mn1 O1 C1 C2 . . 81.5(2)
Mn1 O1 C1 C2 7_456 . -78.6(2)
O2 C1 C2 C3 . . -29.2(3)
O1 C1 C2 C3 . . 147.9(2)
O2 C1 C2 C2 . 2_556 155.7(3)
O1 C1 C2 C2 . 2_556 -27.3(4)
C2 C2 C3 S1 2_556 . 0.2(3)
C1 C2 C3 S1 . . -175.72(16)
C3 S1 C3 C2 2_556 . -0.06(12)
